data_7032979
loop_
_publ_author_name
'Lin, Cheng-Huei'
'Liao, Jia-Ling'
'Wu, Yu-Sin'
'Liao, Kuan-Yu'
'Chi, Yun'
'Chen, Chi-Lin'
'Lee, Gene-Hsiang'
'Chou, Pi-Tai'

_publ_section_title
;
 A new insight into the chemistry of iridium(iii) complexes bearing phenyl
 phenylphosphonite cyclometalate and chelating pyridyl triazolate: the
 excited-state proton transfer tautomerism via an inter-ligand PO-HN
 hydrogen bond.
;
_journal_issue 18
_journal_name_full 'Dalton transactions (Cambridge, England : 2003)'
_journal_page_first 8406
_journal_page_last 8418
_journal_paper_doi 10.1039/c4dt02922d
_journal_volume 44
_journal_year 2015
_chemical_formula_sum 'C47 H41 Ir N4 O2 P2'
_chemical_formula_weight 947.98
_chemical_name_systematic
; 
 ? 
;
_space_group_IT_number 61
_symmetry_cell_setting orthorhombic
_symmetry_space_group_name_Hall '-P 2ac 2ab'
_symmetry_space_group_name_H-M 'P b c a'
_atom_sites_solution_hydrogens geom
_atom_sites_solution_primary direct
_atom_sites_solution_secondary difmap
_audit_creation_method SHELXL-97
_cell_angle_alpha 90.00
_cell_angle_beta 90.00
_cell_angle_gamma 90.00
_cell_formula_units_Z 8
_cell_length_a 14.7866(7)
_cell_length_b 17.6171(8)
_cell_length_c 30.5710(15)
_cell_measurement_reflns_used 8378
_cell_measurement_temperature 150(2)
_cell_measurement_theta_max 27.41
_cell_measurement_theta_min 2.24
_cell_volume 7963.7(7)
_computing_cell_refinement 'Bruker SAINT'
_computing_data_collection 'Bruker SMART'
_computing_data_reduction 'Bruker SAINT'
_computing_molecular_graphics 'Bruker SHELXTL'
_computing_publication_material 'Bruker SHELXTL'
_computing_structure_refinement 'SHELXL-97 (Sheldrick, 1997)'
_computing_structure_solution 'SHELXS-97 (Sheldrick, 1990)'
_diffrn_ambient_temperature 150(2)
_diffrn_measured_fraction_theta_full 1.000
_diffrn_measured_fraction_theta_max 1.000
_diffrn_measurement_device_type 'BRUKER SMART APEXCCD area detector'
_diffrn_measurement_method 'omega scans'
_diffrn_radiation_monochromator graphite
_diffrn_radiation_source 'fine-focus sealed tube'
_diffrn_radiation_type MoK\a
_diffrn_radiation_wavelength 0.71073
_diffrn_reflns_av_R_equivalents 0.0426
_diffrn_reflns_av_sigmaI/netI 0.0322
_diffrn_reflns_limit_h_max 19
_diffrn_reflns_limit_h_min -14
_diffrn_reflns_limit_k_max 22
_diffrn_reflns_limit_k_min -21
_diffrn_reflns_limit_l_max 39
_diffrn_reflns_limit_l_min -39
_diffrn_reflns_number 42086
_diffrn_reflns_theta_full 27.50
_diffrn_reflns_theta_max 27.50
_diffrn_reflns_theta_min 1.33
_exptl_absorpt_coefficient_mu 3.479
_exptl_absorpt_correction_T_max 0.4425
_exptl_absorpt_correction_T_min 0.2751
_exptl_absorpt_correction_type multi-scan
_exptl_crystal_colour colorless
_exptl_crystal_density_diffrn 1.581
_exptl_crystal_density_meas ?
_exptl_crystal_density_method 'not measured'
_exptl_crystal_description block
_exptl_crystal_F_000 3792
_exptl_crystal_size_max 0.50
_exptl_crystal_size_mid 0.43
_exptl_crystal_size_min 0.28
_refine_diff_density_max 1.058
_refine_diff_density_min -0.453
_refine_diff_density_rms 0.110
_refine_ls_extinction_method none
_refine_ls_goodness_of_fit_ref 1.119
_refine_ls_hydrogen_treatment constr
_refine_ls_matrix_type full
_refine_ls_number_parameters 508
_refine_ls_number_reflns 9143
_refine_ls_number_restraints 0
_refine_ls_restrained_S_all 1.119
_refine_ls_R_factor_all 0.0371
_refine_ls_R_factor_gt 0.0267
_refine_ls_shift/su_max 0.002
_refine_ls_shift/su_mean 0.000
_refine_ls_structure_factor_coef Fsqd
_refine_ls_weighting_details 'calc w=1/[\s^2^(Fo^2^)+(0.0364P)^2^+0.0000P] where P=(Fo^2^+2Fc^2^)/3'
_refine_ls_weighting_scheme calc
_refine_ls_wR_factor_gt 0.0627
_refine_ls_wR_factor_ref 0.0732
_reflns_number_gt 7590
_reflns_number_total 9143
_reflns_threshold_expression >2sigma(I)
_cod_data_source_file c4dt02922d1.cif
_cod_data_source_block 2
_cod_depositor_comments
;
The following automatic conversions were performed:

'_symmetry_cell_setting' value 'Orthorhombic' changed to
'orthorhombic' according to
/usr/data/users/saulius/crontab/automatic-downloads/rss-feeds/RSC/lib/dictionaries/cif_core.dic
dictionary named 'cif_core.dic' version 2.4.2 from 2011-04-26.

Automatic conversion script
Id: cif_fix_values 2827 2014-09-09 07:05:25Z andrius 

The following automatic conversions were performed:

'_exptl_crystal_density_meas' value 'not_measured' was changed to '?'
- the value is perceived as not measured.

Automatic conversion script
Id: cif_fix_values 3008 2015-01-20 13:52:24Z robertas 

 Adding full bibliography for 7032978--7032983.cif.
;
_cod_original_sg_symbol_H-M Pbca
_cod_database_code 7032979

loop_
_symmetry_equiv_pos_as_xyz
'x, y, z'
'-x+1/2, -y, z+1/2'
'-x, y+1/2, -z+1/2'
'x+1/2, -y+1/2, -z'
'-x, -y, -z'
'x-1/2, y, -z-1/2'
'x, -y-1/2, z-1/2'
'-x-1/2, y-1/2, z'

loop_
_atom_site_label
_atom_site_type_symbol
_atom_site_fract_x
_atom_site_fract_y
_atom_site_fract_z
_atom_site_U_iso_or_equiv
_atom_site_adp_type
_atom_site_occupancy
_atom_site_symmetry_multiplicity
_atom_site_calc_flag
_atom_site_refinement_flags
Ir Ir 0.459568(8) 0.178104(6) 0.404400(4) 0.01656(5) Uani 1 1 d .
P1 P 0.35996(5) 0.19937(5) 0.35077(3) 0.02044(17) Uani 1 1 d .
P2 P 0.58954(5) 0.21708(4) 0.37108(3) 0.01997(17) Uani 1 1 d .
O1 O 0.26367(15) 0.16538(13) 0.36817(7) 0.0273(5) Uani 1 1 d .
O2 O 0.59907(15) 0.30666(12) 0.38275(8) 0.0270(5) Uani 1 1 d .
N1 N 0.53593(16) 0.15375(14) 0.46236(8) 0.0188(5) Uani 1 1 d .
N2 N 0.49143(19) 0.06108(14) 0.39802(8) 0.0204(5) Uani 1 1 d .
N3 N 0.49135(18) 0.00874(14) 0.36519(8) 0.0233(6) Uani 1 1 d .
N4 N 0.57635(19) -0.03646(14) 0.42090(9) 0.0253(6) Uani 1 1 d .
C1 C 0.3396(2) 0.15248(16) 0.43759(10) 0.0200(6) Uani 1 1 d .
C2 C 0.3293(2) 0.13620(16) 0.48215(10) 0.0236(7) Uani 1 1 d .
H2 H 0.3807 0.1384 0.5007 0.028 Uiso 1 1 calc R
C3 C 0.2457(2) 0.11682(18) 0.50007(11) 0.0293(8) Uani 1 1 d .
H3 H 0.2410 0.1062 0.5305 0.035 Uiso 1 1 calc R
C4 C 0.1698(2) 0.11296(17) 0.47403(11) 0.0284(7) Uani 1 1 d .
H4 H 0.1132 0.0994 0.4864 0.034 Uiso 1 1 calc R
C5 C 0.1763(2) 0.12899(18) 0.42960(11) 0.0272(7) Uani 1 1 d .
H5 H 0.1247 0.1265 0.4112 0.033 Uiso 1 1 calc R
C6 C 0.2601(2) 0.14860(17) 0.41307(10) 0.0216(7) Uani 1 1 d .
C7 C 0.3635(2) 0.15626(18) 0.29673(10) 0.0225(7) Uani 1 1 d .
C8 C 0.3667(2) 0.07778(18) 0.29474(10) 0.0294(7) Uani 1 1 d .
H8 H 0.3700 0.0490 0.3210 0.035 Uiso 1 1 calc R
C9 C 0.3651(3) 0.0412(2) 0.25498(12) 0.0399(9) Uani 1 1 d .
H9 H 0.3678 -0.0127 0.2538 0.048 Uiso 1 1 calc R
C10 C 0.3595(3) 0.0827(2) 0.21667(12) 0.0392(9) Uani 1 1 d .
H10 H 0.3584 0.0574 0.1892 0.047 Uiso 1 1 calc R
C11 C 0.3554(3) 0.1605(2) 0.21838(11) 0.0365(9) Uani 1 1 d .
H11 H 0.3512 0.1889 0.1920 0.044 Uiso 1 1 calc R
C12 C 0.3575(2) 0.1978(2) 0.25816(10) 0.0294(8) Uani 1 1 d .
H12 H 0.3548 0.2517 0.2591 0.035 Uiso 1 1 calc R
C13 C 0.3345(2) 0.29878(17) 0.34055(10) 0.0226(7) Uani 1 1 d .
C14 C 0.2536(2) 0.33033(18) 0.35419(10) 0.0275(7) Uani 1 1 d .
H14 H 0.2080 0.2991 0.3666 0.033 Uiso 1 1 calc R
C15 C 0.2393(2) 0.4080(2) 0.34962(12) 0.0352(8) Uani 1 1 d .
H15 H 0.1839 0.4297 0.3591 0.042 Uiso 1 1 calc R
C16 C 0.3051(3) 0.4535(2) 0.33134(12) 0.0403(9) Uani 1 1 d .
H16 H 0.2951 0.5065 0.3283 0.048 Uiso 1 1 calc R
C17 C 0.3856(3) 0.4220(2) 0.31747(13) 0.0410(9) Uani 1 1 d .
H17 H 0.4311 0.4533 0.3050 0.049 Uiso 1 1 calc R
C18 C 0.4000(2) 0.34511(19) 0.32179(12) 0.0321(8) Uani 1 1 d .
H18 H 0.4551 0.3235 0.3118 0.039 Uiso 1 1 calc R
C19 C 0.4553(2) 0.29156(17) 0.42073(10) 0.0192(6) Uani 1 1 d .
C20 C 0.3893(2) 0.32930(17) 0.44487(10) 0.0242(7) Uani 1 1 d .
H20 H 0.3376 0.3017 0.4542 0.029 Uiso 1 1 calc R
C21 C 0.3957(2) 0.40533(18) 0.45581(11) 0.0289(7) Uani 1 1 d .
H21 H 0.3487 0.4287 0.4722 0.035 Uiso 1 1 calc R
C22 C 0.4694(2) 0.44702(19) 0.44319(12) 0.0339(8) Uani 1 1 d .
H22 H 0.4736 0.4992 0.4507 0.041 Uiso 1 1 calc R
C23 C 0.5376(2) 0.41266(19) 0.41940(12) 0.0310(8) Uani 1 1 d .
H23 H 0.5898 0.4405 0.4109 0.037 Uiso 1 1 calc R
C24 C 0.5285(2) 0.33736(19) 0.40820(10) 0.0222(7) Uani 1 1 d .
C25 C 0.6048(2) 0.21429(18) 0.31262(10) 0.0230(7) Uani 1 1 d .
C26 C 0.5851(2) 0.1466(2) 0.29049(11) 0.0302(7) Uani 1 1 d .
H26 H 0.5633 0.1036 0.3060 0.036 Uiso 1 1 calc R
C27 C 0.5979(2) 0.1431(2) 0.24559(12) 0.0381(9) Uani 1 1 d .
H27 H 0.5858 0.0972 0.2304 0.046 Uiso 1 1 calc R
C28 C 0.6279(2) 0.2056(3) 0.22297(12) 0.0443(10) Uani 1 1 d .
H28 H 0.6364 0.2026 0.1922 0.053 Uiso 1 1 calc R
C29 C 0.6455(2) 0.2723(2) 0.24451(12) 0.0406(9) Uani 1 1 d .
H29 H 0.6652 0.3155 0.2285 0.049 Uiso 1 1 calc R
C30 C 0.6349(2) 0.2770(2) 0.28932(11) 0.0310(8) Uani 1 1 d .
H30 H 0.6481 0.3231 0.3041 0.037 Uiso 1 1 calc R
C31 C 0.6936(2) 0.17747(18) 0.39245(10) 0.0240(7) Uani 1 1 d .
C32 C 0.7455(2) 0.2162(2) 0.42254(11) 0.0333(8) Uani 1 1 d .
H32 H 0.7301 0.2666 0.4306 0.040 Uiso 1 1 calc R
C33 C 0.8208(3) 0.1810(3) 0.44099(13) 0.0478(11) Uani 1 1 d .
H33 H 0.8574 0.2076 0.4614 0.057 Uiso 1 1 calc R
C34 C 0.8418(3) 0.1080(3) 0.42951(14) 0.0550(12) Uani 1 1 d .
H34 H 0.8930 0.0840 0.4422 0.066 Uiso 1 1 calc R
C35 C 0.7897(3) 0.0691(3) 0.39995(13) 0.0543(12) Uani 1 1 d .
H35 H 0.8050 0.0184 0.3924 0.065 Uiso 1 1 calc R
C36 C 0.7154(2) 0.1032(2) 0.38110(11) 0.0363(9) Uani 1 1 d .
H36 H 0.6794 0.0762 0.3606 0.044 Uiso 1 1 calc R
C37 C 0.5588(2) 0.20430(18) 0.49338(10) 0.0239(7) Uani 1 1 d .
H37 H 0.5381 0.2551 0.4907 0.029 Uiso 1 1 calc R
C38 C 0.6113(2) 0.18488(18) 0.52899(11) 0.0296(8) Uani 1 1 d .
H38 H 0.6274 0.2220 0.5501 0.036 Uiso 1 1 calc R
C39 C 0.6401(2) 0.11105(19) 0.53341(11) 0.0321(8) Uani 1 1 d .
H39 H 0.6754 0.0964 0.5580 0.039 Uiso 1 1 calc R
C40 C 0.6174(2) 0.05857(18) 0.50198(10) 0.0289(7) Uani 1 1 d .
H40 H 0.6368 0.0074 0.5046 0.035 Uiso 1 1 calc R
C41 C 0.5658(2) 0.08117(17) 0.46644(10) 0.0210(6) Uani 1 1 d .
C42 C 0.5434(2) 0.03262(17) 0.43001(10) 0.0217(6) Uani 1 1 d .
C43 C 0.5428(2) -0.04783(18) 0.38033(11) 0.0243(7) Uani 1 1 d .
C44 C 0.5660(2) -0.11692(19) 0.35320(12) 0.0300(8) Uani 1 1 d .
C45 C 0.6689(2) -0.1238(2) 0.35066(14) 0.0449(10) Uani 1 1 d .
H45A H 0.6935 -0.0803 0.3346 0.067 Uiso 1 1 calc R
H45B H 0.6851 -0.1709 0.3355 0.067 Uiso 1 1 calc R
H45C H 0.6942 -0.1245 0.3803 0.067 Uiso 1 1 calc R
C46 C 0.5268(3) -0.18816(19) 0.37515(15) 0.0450(11) Uani 1 1 d .
H46A H 0.5516 -0.1930 0.4048 0.067 Uiso 1 1 calc R
H46B H 0.5430 -0.2331 0.3580 0.067 Uiso 1 1 calc R
H46C H 0.4608 -0.1838 0.3767 0.067 Uiso 1 1 calc R
C47 C 0.5267(3) -0.1092(2) 0.30726(13) 0.0463(11) Uani 1 1 d .
H47A H 0.4610 -0.1029 0.3092 0.069 Uiso 1 1 calc R
H47B H 0.5406 -0.1550 0.2903 0.069 Uiso 1 1 calc R
H47C H 0.5533 -0.0649 0.2928 0.069 Uiso 1 1 calc R

loop_
_atom_site_aniso_label
_atom_site_aniso_U_11
_atom_site_aniso_U_22
_atom_site_aniso_U_33
_atom_site_aniso_U_23
_atom_site_aniso_U_13
_atom_site_aniso_U_12
Ir 0.01901(8) 0.01487(7) 0.01579(7) 0.00123(4) 0.00105(4) 0.00059(4)
P1 0.0195(4) 0.0219(4) 0.0198(4) 0.0044(3) 0.0001(3) -0.0003(3)
P2 0.0201(4) 0.0198(4) 0.0201(4) 0.0019(3) 0.0017(3) 0.0010(3)
O1 0.0218(12) 0.0386(13) 0.0216(11) 0.0053(10) 0.0010(9) -0.0072(10)
O2 0.0257(13) 0.0204(11) 0.0348(13) -0.0009(9) 0.0086(10) -0.0028(9)
N1 0.0226(14) 0.0179(12) 0.0159(12) 0.0003(10) 0.0023(10) -0.0006(10)
N2 0.0251(14) 0.0193(13) 0.0169(13) -0.0018(10) 0.0006(11) 0.0012(11)
N3 0.0291(15) 0.0201(13) 0.0208(13) -0.0064(11) -0.0022(11) 0.0004(11)
N4 0.0312(15) 0.0195(13) 0.0252(14) -0.0025(11) -0.0041(12) 0.0038(12)
C1 0.0235(17) 0.0130(13) 0.0237(15) 0.0000(12) 0.0034(13) -0.0011(12)
C2 0.0300(18) 0.0164(15) 0.0244(16) -0.0007(12) 0.0021(14) 0.0018(13)
C3 0.042(2) 0.0226(16) 0.0236(17) -0.0002(13) 0.0122(15) -0.0033(15)
C4 0.0296(19) 0.0230(16) 0.0325(18) -0.0001(14) 0.0117(15) -0.0064(14)
C5 0.0232(18) 0.0250(17) 0.0333(19) -0.0040(14) 0.0048(14) -0.0061(14)
C6 0.0272(18) 0.0158(14) 0.0217(16) 0.0020(12) 0.0038(13) -0.0023(13)
C7 0.0183(16) 0.0287(16) 0.0207(15) 0.0009(12) -0.0021(12) -0.0003(13)
C8 0.035(2) 0.0282(17) 0.0247(17) 0.0036(13) -0.0086(15) -0.0042(15)
C9 0.057(3) 0.0291(18) 0.034(2) -0.0018(15) -0.0144(18) 0.0004(18)
C10 0.045(2) 0.047(2) 0.0256(18) -0.0071(16) -0.0052(16) 0.0032(18)
C11 0.044(2) 0.045(2) 0.0211(17) 0.0073(15) 0.0001(15) 0.0052(18)
C12 0.0308(19) 0.0323(18) 0.0250(17) 0.0065(14) 0.0010(14) 0.0028(15)
C13 0.0268(18) 0.0241(15) 0.0169(15) 0.0042(12) -0.0042(13) 0.0037(13)
C14 0.0278(18) 0.0347(19) 0.0200(16) 0.0002(13) -0.0028(14) 0.0048(14)
C15 0.035(2) 0.038(2) 0.0321(19) -0.0020(16) -0.0051(16) 0.0145(16)
C16 0.047(2) 0.0251(18) 0.049(2) 0.0050(16) -0.0109(19) 0.0063(17)
C17 0.038(2) 0.0299(19) 0.055(2) 0.0155(17) -0.0065(19) -0.0017(17)
C18 0.0273(19) 0.0295(18) 0.040(2) 0.0076(15) -0.0002(15) 0.0066(15)
C19 0.0229(17) 0.0162(14) 0.0186(14) 0.0006(12) -0.0019(12) -0.0004(12)
C20 0.0258(18) 0.0223(16) 0.0246(16) 0.0025(12) 0.0023(13) 0.0007(13)
C21 0.034(2) 0.0230(17) 0.0302(18) -0.0046(14) 0.0018(15) 0.0045(14)
C22 0.039(2) 0.0183(17) 0.044(2) -0.0054(15) -0.0015(17) 0.0005(15)
C23 0.035(2) 0.0225(17) 0.0357(19) 0.0011(15) 0.0026(15) -0.0049(15)
C24 0.0241(18) 0.0211(16) 0.0212(16) 0.0023(12) 0.0010(12) 0.0030(13)
C25 0.0176(16) 0.0306(17) 0.0207(15) 0.0041(13) 0.0043(12) 0.0063(13)
C26 0.0276(19) 0.0383(19) 0.0246(17) 0.0014(15) 0.0029(15) 0.0042(16)
C27 0.032(2) 0.054(2) 0.0289(19) -0.0094(17) 0.0014(16) 0.0065(18)
C28 0.033(2) 0.080(3) 0.0201(18) 0.0034(19) 0.0053(15) 0.013(2)
C29 0.031(2) 0.058(3) 0.033(2) 0.0215(18) 0.0067(16) 0.0089(18)
C30 0.0237(18) 0.0368(19) 0.0325(18) 0.0098(15) 0.0037(15) 0.0069(15)
C31 0.0198(17) 0.0312(18) 0.0211(15) 0.0047(13) -0.0010(13) 0.0037(13)
C32 0.033(2) 0.0342(19) 0.0327(18) 0.0053(16) -0.0035(16) -0.0033(16)
C33 0.033(2) 0.075(3) 0.036(2) 0.010(2) -0.0134(18) -0.006(2)
C34 0.039(2) 0.085(4) 0.041(2) 0.007(2) -0.0085(19) 0.029(2)
C35 0.060(3) 0.066(3) 0.036(2) -0.004(2) -0.007(2) 0.040(2)
C36 0.040(2) 0.043(2) 0.0261(18) -0.0061(15) -0.0034(16) 0.0178(18)
C37 0.0297(18) 0.0176(15) 0.0245(16) -0.0015(13) 0.0001(13) 0.0006(13)
C38 0.040(2) 0.0286(18) 0.0204(16) -0.0037(13) -0.0046(15) -0.0029(15)
C39 0.038(2) 0.0359(19) 0.0223(17) 0.0012(14) -0.0095(15) 0.0025(16)
C40 0.039(2) 0.0240(17) 0.0237(16) 0.0036(13) -0.0037(15) 0.0050(15)
C41 0.0232(16) 0.0198(15) 0.0201(15) 0.0001(12) 0.0033(13) 0.0015(13)
C42 0.0255(17) 0.0190(15) 0.0206(15) 0.0001(12) 0.0001(13) 0.0010(13)
C43 0.0254(18) 0.0219(16) 0.0255(17) -0.0053(13) 0.0016(13) 0.0001(13)
C44 0.0305(19) 0.0255(17) 0.0341(19) -0.0108(15) 0.0025(15) 0.0026(15)
C45 0.036(2) 0.038(2) 0.061(3) -0.0176(19) 0.0056(19) 0.0060(17)
C46 0.054(3) 0.0222(19) 0.058(3) -0.0108(17) 0.014(2) 0.0006(17)
C47 0.060(3) 0.043(2) 0.036(2) -0.0194(18) -0.0044(19) 0.0106(19)

loop_
_atom_type_symbol
_atom_type_description
_atom_type_scat_dispersion_real
_atom_type_scat_dispersion_imag
_atom_type_scat_source
C C 0.0033 0.0016 'International Tables Vol C Tables 4.2.6.8 and 6.1.1.4'
H H 0.0000 0.0000 'International Tables Vol C Tables 4.2.6.8 and 6.1.1.4'
N N 0.0061 0.0033 'International Tables Vol C Tables 4.2.6.8 and 6.1.1.4'
O O 0.0106 0.0060 'International Tables Vol C Tables 4.2.6.8 and 6.1.1.4'
P P 0.1023 0.0942 'International Tables Vol C Tables 4.2.6.8 and 6.1.1.4'
Ir Ir -1.4442 7.9887 'International Tables Vol C Tables 4.2.6.8 and 6.1.1.4'

loop_
_geom_angle_atom_site_label_1
_geom_angle_atom_site_label_2
_geom_angle_atom_site_label_3
_geom_angle
C19 Ir C1 93.78(11)
C19 Ir N2 166.03(11)
C1 Ir N2 91.32(11)
C19 Ir N1 90.57(11)
C1 Ir N1 90.14(10)
N2 Ir N1 76.40(9)
C19 Ir P1 89.71(9)
C1 Ir P1 80.41(9)
N2 Ir P1 103.98(7)
N1 Ir P1 170.54(7)
C19 Ir P2 80.91(9)
C1 Ir P2 174.63(8)
N2 Ir P2 93.69(8)
N1 Ir P2 89.18(7)
P1 Ir P2 100.20(3)
O1 P1 C13 103.23(13)
O1 P1 C7 99.64(13)
C13 P1 C7 104.60(14)
O1 P1 Ir 105.90(9)
C13 P1 Ir 115.06(10)
C7 P1 Ir 125.26(10)
O2 P2 C25 103.51(14)
O2 P2 C31 102.79(14)
C25 P2 C31 103.94(14)
O2 P2 Ir 105.51(9)
C25 P2 Ir 122.70(11)
C31 P2 Ir 116.02(11)
C6 O1 P1 115.35(19)
C24 O2 P2 115.46(19)
C37 N1 C41 118.5(3)
C37 N1 Ir 125.7(2)
C41 N1 Ir 115.8(2)
C42 N2 N3 106.5(2)
C42 N2 Ir 115.0(2)
N3 N2 Ir 136.39(19)
C43 N3 N2 104.4(2)
C42 N4 C43 101.1(3)
C6 C1 C2 114.8(3)
C6 C1 Ir 117.7(2)
C2 C1 Ir 127.5(2)
C3 C2 C1 122.0(3)
C4 C3 C2 120.5(3)
C3 C4 C5 119.9(3)
C6 C5 C4 118.0(3)
C5 C6 C1 124.8(3)
C5 C6 O1 116.3(3)
C1 C6 O1 118.8(3)
C8 C7 C12 119.4(3)
C8 C7 P1 117.2(2)
C12 C7 P1 123.2(3)
C9 C8 C7 120.4(3)
C8 C9 C10 120.1(3)
C11 C10 C9 119.9(3)
C10 C11 C12 120.5(3)
C11 C12 C7 119.8(3)
C14 C13 C18 119.4(3)
C14 C13 P1 120.9(2)
C18 C13 P1 119.5(3)
C13 C14 C15 119.8(3)
C16 C15 C14 120.3(3)
C15 C16 C17 119.9(3)
C18 C17 C16 119.9(3)
C17 C18 C13 120.7(3)
C20 C19 C24 114.2(3)
C20 C19 Ir 127.8(2)
C24 C19 Ir 117.9(2)
C21 C20 C19 122.9(3)
C22 C21 C20 120.4(3)
C21 C22 C23 119.6(3)
C24 C23 C22 118.8(3)
C23 C24 C19 124.2(3)
C23 C24 O2 115.8(3)
C19 C24 O2 120.1(3)
C30 C25 C26 119.7(3)
C30 C25 P2 121.8(3)
C26 C25 P2 118.4(2)
C27 C26 C25 119.1(3)
C28 C27 C26 120.5(4)
C29 C28 C27 120.4(3)
C28 C29 C30 120.4(4)
C29 C30 C25 119.9(4)
C32 C31 C36 120.2(3)
C32 C31 P2 121.6(3)
C36 C31 P2 118.0(3)
C31 C32 C33 119.7(4)
C34 C33 C32 119.7(4)
C33 C34 C35 120.7(4)
C34 C35 C36 120.4(4)
C35 C36 C31 119.3(4)
N1 C37 C38 122.3(3)
C39 C38 C37 119.1(3)
C40 C39 C38 119.4(3)
C39 C40 C41 119.3(3)
N1 C41 C40 121.4(3)
N1 C41 C42 114.3(3)
C40 C41 C42 124.2(3)
N4 C42 N2 113.4(3)
N4 C42 C41 127.9(3)
N2 C42 C41 118.2(3)
N3 C43 N4 114.6(3)
N3 C43 C44 122.6(3)
N4 C43 C44 122.7(3)
C43 C44 C47 110.3(3)
C43 C44 C45 108.5(3)
C47 C44 C45 109.8(3)
C43 C44 C46 109.4(3)
C47 C44 C46 109.3(3)
C45 C44 C46 109.5(3)

loop_
_geom_bond_atom_site_label_1
_geom_bond_atom_site_label_2
_geom_bond_distance
Ir C19 2.061(3)
Ir C1 2.092(3)
Ir N2 2.124(3)
Ir N1 2.144(2)
Ir P1 2.2356(8)
Ir P2 2.2809(8)
P1 O1 1.634(2)
P1 C13 1.818(3)
P1 C7 1.819(3)
P2 O2 1.624(2)
P2 C25 1.802(3)
P2 C31 1.811(3)
O1 C6 1.405(3)
O2 C24 1.409(4)
N1 C37 1.344(4)
N1 C41 1.359(4)
N2 C42 1.341(4)
N2 N3 1.363(3)
N3 C43 1.337(4)
N4 C42 1.340(4)
N4 C43 1.350(4)
C1 C6 1.397(4)
C1 C2 1.400(4)
C2 C3 1.395(4)
C3 C4 1.377(5)
C4 C5 1.391(5)
C5 C6 1.382(4)
C7 C8 1.385(4)
C7 C12 1.391(4)
C8 C9 1.376(5)
C9 C10 1.384(5)
C10 C11 1.373(5)
C11 C12 1.383(5)
C13 C14 1.384(4)
C13 C18 1.390(5)
C14 C15 1.391(5)
C15 C16 1.380(5)
C16 C17 1.380(5)
C17 C18 1.376(5)
C19 C20 1.393(4)
C19 C24 1.403(4)
C20 C21 1.384(4)
C21 C22 1.369(5)
C22 C23 1.383(5)
C23 C24 1.377(5)
C25 C30 1.388(4)
C25 C26 1.402(5)
C26 C27 1.387(5)
C27 C28 1.373(6)
C28 C29 1.373(6)
C29 C30 1.381(5)
C31 C32 1.379(5)
C31 C36 1.392(4)
C32 C33 1.393(5)
C33 C34 1.369(6)
C34 C35 1.370(6)
C35 C36 1.379(5)
C37 C38 1.380(4)
C38 C39 1.375(4)
C39 C40 1.375(4)
C40 C41 1.386(4)
C41 C42 1.443(4)
C43 C44 1.512(4)
C44 C47 1.526(5)
C44 C45 1.528(5)
C44 C46 1.537(5)
